data_4134403
loop_
_publ_author_name
'Luong, Lucy'
'Malwitz, Mark A.'
'Moshayedi, Venoos'
'Olmstead, Marilyn M.'
'Balch, Alan L.'

_publ_section_title
;
 Role of Anions and Mixtures of Anions on the Thermochromism, Vapochromism
 and Polymorph Formation of Luminescent Crystals of a Single Cation,
 [(C<sub>6</sub>H<sub>11</sub>NC)<sub>2</sub>Au]<sup/>.
;
_journal_name_full 'Journal of the American Chemical Society'
_journal_paper_doi 10.1021/jacs.9b13168
_journal_year 2020
_chemical_formula_moiety 'C14 H22 Au N2, As0.73 F6 P0.27'
_chemical_formula_sum 'C14 H22 As0.75 Au F6 N2 P0.25'
_chemical_formula_weight 593.23
_chemical_name_common '[(C6H11NC)2Au](PF6)0.25(AsF6)0.75'
_space_group_crystal_system monoclinic
_space_group_IT_number 14
_space_group_name_Hall '-P 2ybc'
_space_group_name_H-M_alt 'P 1 21/c 1'
_atom_sites_solution_hydrogens geom
_atom_sites_solution_primary dual
_atom_sites_solution_secondary difmap
_audit_creation_method SHELXL-2018/3
_cell_angle_alpha 90
_cell_angle_beta 92.6470(10)
_cell_angle_gamma 90
_cell_formula_units_Z 4
_cell_length_a 6.3930(6)
_cell_length_b 17.1419(16)
_cell_length_c 16.7199(15)
_cell_measurement_reflns_used 17153
_cell_measurement_temperature 100(2)
_cell_measurement_theta_max 30.502
_cell_measurement_theta_min 2.3695
_cell_volume 1830.3(3)
_computing_cell_refinement 'SAINT (Bruker, 2017)'
_computing_data_collection 'Apex3 (Bruker, 2017)'
_computing_data_reduction 'SAINT (Bruker, 2017)'
_computing_publication_material 'SHELXL-2018/3 (Sheldrick, 2018)'
_computing_structure_refinement 'SHELXL-2018/3 (Sheldrick, 2018)'
_computing_structure_solution 'SHELXT 2014/5 (Sheldrick, 2014)'
_diffrn_ambient_temperature 100(2)
_diffrn_detector_area_resol_mean 10.42
_diffrn_measured_fraction_theta_full 1.000
_diffrn_measured_fraction_theta_max 0.998
_diffrn_measurement_device_type 'Bruker Kappa DUO with Photon 100'
_diffrn_measurement_method '\w and \f scans'
_diffrn_radiation_type MoK\a
_diffrn_radiation_wavelength 0.71073
_diffrn_reflns_av_R_equivalents 0.0234
_diffrn_reflns_av_unetI/netI 0.0166
_diffrn_reflns_Laue_measured_fraction_full 1.000
_diffrn_reflns_Laue_measured_fraction_max 0.998
_diffrn_reflns_limit_h_max 9
_diffrn_reflns_limit_h_min -9
_diffrn_reflns_limit_k_max 24
_diffrn_reflns_limit_k_min -24
_diffrn_reflns_limit_l_max 23
_diffrn_reflns_limit_l_min -21
_diffrn_reflns_number 30033
_diffrn_reflns_point_group_measured_fraction_full 1.000
_diffrn_reflns_point_group_measured_fraction_max 0.998
_diffrn_reflns_theta_full 25.242
_diffrn_reflns_theta_max 30.594
_diffrn_reflns_theta_min 2.376
_diffrn_source microsource
_exptl_absorpt_coefficient_mu 9.461
_exptl_absorpt_correction_T_max 0.7461
_exptl_absorpt_correction_T_min 0.5176
_exptl_absorpt_correction_type multi-scan
_exptl_absorpt_process_details 'SADABS (Sheldrick,2016)'
_exptl_crystal_colour colorless
_exptl_crystal_density_diffrn 2.153
_exptl_crystal_description block
_exptl_crystal_F_000 1126
_exptl_crystal_size_max 0.230
_exptl_crystal_size_mid 0.229
_exptl_crystal_size_min 0.146
_refine_diff_density_max 0.605
_refine_diff_density_min -2.894
_refine_diff_density_rms 0.245
_refine_ls_extinction_method none
_refine_ls_goodness_of_fit_ref 1.236
_refine_ls_hydrogen_treatment constr
_refine_ls_matrix_type full
_refine_ls_number_parameters 224
_refine_ls_number_reflns 5615
_refine_ls_number_restraints 0
_refine_ls_restrained_S_all 1.236
_refine_ls_R_factor_all 0.0288
_refine_ls_R_factor_gt 0.0241
_refine_ls_shift/su_max 0.123
_refine_ls_shift/su_mean 0.006
_refine_ls_structure_factor_coef Fsqd
_refine_ls_weighting_details 'w=1/[\s^2^(Fo^2^)+(0.0287P)^2^+0.9292P] where P=(Fo^2^+2Fc^2^)/3'
_refine_ls_weighting_scheme calc
_refine_ls_wR_factor_gt 0.0611
_refine_ls_wR_factor_ref 0.0632
_reflns_Friedel_coverage 0.000
_reflns_number_gt 4917
_reflns_number_total 5615
_reflns_threshold_expression 'I > 2\s(I)'
_cod_data_source_file ja9b13168_si_011.cif
_cod_data_source_block ll92
_cod_original_sg_symbol_H-M 'P 21/c'
_cod_database_code 4134403
_shelx_shelxl_version_number 2018/3
_shelx_space_group_comment
;
The symmetry employed for this shelxl refinement is uniquely defined
by the following loop, which should always be used as a source of
symmetry information in preference to the above space-group names.
They are only intended as comments.
;
_shelx_estimated_absorpt_t_min 0.220
_shelx_estimated_absorpt_t_max 0.339

loop_
_space_group_symop_operation_xyz
'x, y, z'
'-x, y+1/2, -z+1/2'
'-x, -y, -z'
'x, -y-1/2, z-1/2'

loop_
_atom_site_label
_atom_site_type_symbol
_atom_site_fract_x
_atom_site_fract_y
_atom_site_fract_z
_atom_site_U_iso_or_equiv
_atom_site_adp_type
_atom_site_occupancy
_atom_site_site_symmetry_order
_atom_site_calc_flag
_atom_site_refinement_flags_posn
_atom_site_refinement_flags_adp
_atom_site_refinement_flags_occupancy
_atom_site_disorder_assembly
_atom_site_disorder_group
Au1 Au 0.000000 0.500000 0.500000 0.00971(4) Uani 1 2 d S . P . .
Au2 Au 0.500000 0.500000 0.500000 0.01096(5) Uani 1 2 d S . P . .
As1 As 1.1517(4) 0.65497(12) 0.68347(17) 0.01153(19) Uani 0.729(2) 1 d . . P A 1
P1 P 1.138(3) 0.6621(10) 0.6821(12) 0.01153(19) Uani 0.271(2) 1 d . . P A 2
N1 N 0.0561(3) 0.33671(10) 0.57972(10) 0.0128(3) Uani 1 1 d . . . . .
N2 N 0.6355(3) 0.50195(9) 0.68113(12) 0.0131(4) Uani 1 1 d . . . . .
F1 F 1.0758(2) 0.63217(8) 0.77674(8) 0.0266(3) Uani 1 1 d . . . . .
F2 F 1.1692(2) 0.55951(8) 0.66248(8) 0.0194(3) Uani 1 1 d . . . . .
F3 F 0.8974(2) 0.65395(9) 0.64992(11) 0.0353(4) Uani 1 1 d . . . . .
F4 F 1.1288(2) 0.75169(8) 0.70631(10) 0.0304(3) Uani 1 1 d . . . . .
F5 F 1.4012(2) 0.65608(9) 0.71831(9) 0.0286(3) Uani 1 1 d . . . . .
F6 F 1.2239(3) 0.67844(10) 0.59100(9) 0.0359(4) Uani 1 1 d . . . . .
C1 C 0.0325(3) 0.39643(12) 0.55063(12) 0.0119(4) Uani 1 1 d . . . . .
C2 C 0.5833(4) 0.50229(11) 0.61524(14) 0.0134(4) Uani 1 1 d . . . . .
C3 C 0.1020(3) 0.26014(13) 0.61359(14) 0.0165(4) Uani 1 1 d . . . . .
H3A H -0.021989 0.241463 0.642489 0.020 Uiso 1 1 calc R U . . .
C4 C 0.1426(4) 0.20406(13) 0.54500(16) 0.0220(5) Uani 1 1 d . . . . .
H4A H 0.024358 0.206886 0.504706 0.026 Uiso 1 1 calc R U . . .
H4B H 0.149707 0.150063 0.565937 0.026 Uiso 1 1 calc R U . . .
C5 C 0.3464(4) 0.22318(15) 0.50479(16) 0.0251(5) Uani 1 1 d . . . . .
H5A H 0.373872 0.182637 0.464430 0.030 Uiso 1 1 calc R U . . .
H5B H 0.331401 0.273842 0.476681 0.030 Uiso 1 1 calc R U . . .
C6 C 0.5314(4) 0.22731(15) 0.56575(16) 0.0240(5) Uani 1 1 d . . . . .
H6A H 0.555410 0.175227 0.590059 0.029 Uiso 1 1 calc R U . . .
H6B H 0.659235 0.242337 0.538263 0.029 Uiso 1 1 calc R U . . .
C7 C 0.4910(3) 0.28608(13) 0.63092(14) 0.0191(5) Uani 1 1 d . . . . .
H7A H 0.480096 0.338905 0.607168 0.023 Uiso 1 1 calc R U . . .
H7B H 0.610549 0.286018 0.670728 0.023 Uiso 1 1 calc R U . . .
C8 C 0.2893(4) 0.26736(15) 0.67304(14) 0.0209(5) Uani 1 1 d . . . . .
H8A H 0.307526 0.217804 0.702961 0.025 Uiso 1 1 calc R U . . .
H8B H 0.261818 0.309144 0.712054 0.025 Uiso 1 1 calc R U . . .
C9 C 0.6939(4) 0.50188(11) 0.76589(13) 0.0121(4) Uani 1 1 d . . . . .
H9A H 0.737400 0.555792 0.782355 0.015 Uiso 1 1 calc R U . . .
C10 C 0.8791(3) 0.44645(13) 0.78125(13) 0.0159(4) Uani 1 1 d . . . . .
H10A H 0.999928 0.464123 0.751018 0.019 Uiso 1 1 calc R U . . .
H10B H 0.840419 0.393226 0.762968 0.019 Uiso 1 1 calc R U . . .
C11 C 0.9385(3) 0.44552(15) 0.87112(13) 0.0205(5) Uani 1 1 d . . . . .
H11A H 1.053804 0.407847 0.881715 0.025 Uiso 1 1 calc R U . . .
H11B H 0.989236 0.497846 0.887867 0.025 Uiso 1 1 calc R U . . .
C12 C 0.7531(4) 0.42303(14) 0.92006(13) 0.0199(5) Uani 1 1 d . . . . .
H12A H 0.712233 0.368485 0.907734 0.024 Uiso 1 1 calc R U . . .
H12B H 0.794327 0.426115 0.977779 0.024 Uiso 1 1 calc R U . . .
C13 C 0.5664(4) 0.47675(14) 0.90192(13) 0.0176(4) Uani 1 1 d . . . . .
H13A H 0.602370 0.530311 0.919932 0.021 Uiso 1 1 calc R U . . .
H13B H 0.445900 0.458785 0.932156 0.021 Uiso 1 1 calc R U . . .
C14 C 0.5043(3) 0.47799(14) 0.81251(12) 0.0151(4) Uani 1 1 d . . . . .
H14A H 0.388604 0.515530 0.802048 0.018 Uiso 1 1 calc R U . . .
H14B H 0.455433 0.425637 0.795044 0.018 Uiso 1 1 calc R U . . .

loop_
_atom_site_aniso_label
_atom_site_aniso_U_11
_atom_site_aniso_U_22
_atom_site_aniso_U_33
_atom_site_aniso_U_23
_atom_site_aniso_U_13
_atom_site_aniso_U_12
Au1 0.01050(7) 0.00855(7) 0.01003(7) 0.00054(3) -0.00024(5) 0.00218(3)
Au2 0.01085(7) 0.01546(7) 0.00666(7) 0.00090(3) 0.00121(5) 0.00054(3)
As1 0.0130(4) 0.0098(5) 0.01153(18) -0.0009(3) -0.0013(2) -0.0007(3)
P1 0.0130(4) 0.0098(5) 0.01153(18) -0.0009(3) -0.0013(2) -0.0007(3)
N1 0.0108(8) 0.0132(8) 0.0142(8) 0.0009(6) 0.0004(6) 0.0011(6)
N2 0.0137(9) 0.0148(9) 0.0108(9) 0.0007(6) 0.0016(7) 0.0003(6)
F1 0.0406(9) 0.0205(7) 0.0196(7) -0.0045(6) 0.0118(6) -0.0027(6)
F2 0.0226(7) 0.0195(7) 0.0161(6) -0.0057(5) 0.0004(5) -0.0012(5)
F3 0.0216(7) 0.0295(8) 0.0534(11) 0.0002(7) -0.0132(7) 0.0024(6)
F4 0.0408(9) 0.0132(7) 0.0369(9) -0.0008(6) -0.0016(7) 0.0005(6)
F5 0.0207(7) 0.0310(8) 0.0335(8) -0.0107(7) -0.0054(6) -0.0052(6)
F6 0.0533(11) 0.0363(9) 0.0180(7) 0.0042(6) 0.0020(7) -0.0176(8)
C1 0.0107(9) 0.0139(9) 0.0112(9) -0.0013(7) -0.0001(7) 0.0021(7)
C2 0.0114(10) 0.0175(11) 0.0115(10) -0.0002(7) 0.0022(8) 0.0001(7)
C3 0.0112(9) 0.0142(10) 0.0239(11) 0.0104(8) -0.0005(8) -0.0002(8)
C4 0.0135(10) 0.0111(10) 0.0408(14) -0.0035(9) -0.0060(10) 0.0004(8)
C5 0.0174(11) 0.0266(12) 0.0308(13) -0.0116(10) -0.0030(10) 0.0069(9)
C6 0.0114(10) 0.0248(12) 0.0355(14) 0.0001(10) -0.0023(9) 0.0035(9)
C7 0.0148(10) 0.0182(11) 0.0238(11) 0.0036(9) -0.0064(9) -0.0017(8)
C8 0.0168(10) 0.0256(12) 0.0198(11) 0.0086(9) -0.0041(8) 0.0023(9)
C9 0.0153(11) 0.0136(10) 0.0074(9) 0.0002(6) -0.0011(8) -0.0012(7)
C10 0.0137(10) 0.0189(10) 0.0152(10) 0.0032(8) 0.0008(8) 0.0020(8)
C11 0.0165(10) 0.0265(12) 0.0181(10) 0.0069(9) -0.0053(8) 0.0006(9)
C12 0.0232(11) 0.0240(12) 0.0120(10) 0.0059(8) -0.0022(8) 0.0019(9)
C13 0.0214(11) 0.0216(11) 0.0098(9) 0.0019(8) 0.0014(8) 0.0008(9)
C14 0.0130(10) 0.0222(10) 0.0102(9) 0.0020(8) 0.0015(7) -0.0005(8)

loop_
_atom_type_symbol
_atom_type_description
_atom_type_scat_dispersion_real
_atom_type_scat_dispersion_imag
_atom_type_scat_source
C C 0.0033 0.0016 'International Tables Vol C Tables 4.2.6.8 and 6.1.1.4'
H H 0.0000 0.0000 'International Tables Vol C Tables 4.2.6.8 and 6.1.1.4'
N N 0.0061 0.0033 'International Tables Vol C Tables 4.2.6.8 and 6.1.1.4'
F F 0.0171 0.0103 'International Tables Vol C Tables 4.2.6.8 and 6.1.1.4'
P P 0.1023 0.0942 'International Tables Vol C Tables 4.2.6.8 and 6.1.1.4'
As As 0.0499 2.0058 'International Tables Vol C Tables 4.2.6.8 and 6.1.1.4'
Au Au -2.0133 8.8022 'International Tables Vol C Tables 4.2.6.8 and 6.1.1.4'

loop_
_geom_angle_atom_site_label_1
_geom_angle_atom_site_label_2
_geom_angle_atom_site_label_3
_geom_angle
_geom_angle_site_symmetry_1
_geom_angle_site_symmetry_3
_geom_angle_publ_flag
C1 Au1 C1 180.0 3_566 . ?
C1 Au1 Au2 94.90(6) 3_566 . ?
C1 Au1 Au2 85.10(6) . . ?
C1 Au1 Au2 85.10(6) 3_566 1_455 ?
C1 Au1 Au2 94.90(6) . 1_455 ?
Au2 Au1 Au2 180.0 . 1_455 ?
C2 Au2 C2 180.0 3_666 . ?
C2 Au2 Au1 77.03(7) 3_666 . ?
C2 Au2 Au1 102.97(7) . . ?
C2 Au2 Au1 102.97(7) 3_666 1_655 ?
C2 Au2 Au1 77.03(7) . 1_655 ?
Au1 Au2 Au1 180.0 . 1_655 ?
F5 As1 F6 91.13(16) . . ?
F5 As1 F2 90.71(11) . . ?
F6 As1 F2 90.99(15) . . ?
F5 As1 F3 178.9(2) . . ?
F6 As1 F3 89.89(14) . . ?
F2 As1 F3 89.59(15) . . ?
F5 As1 F1 89.48(14) . . ?
F6 As1 F1 179.17(15) . . ?
F2 As1 F1 89.56(13) . . ?
F3 As1 F1 89.49(16) . . ?
F5 As1 F4 90.07(15) . . ?
F6 As1 F4 90.19(14) . . ?
F2 As1 F4 178.6(2) . . ?
F3 As1 F4 89.61(11) . . ?
F1 As1 F4 89.26(15) . . ?
F3 P1 F4 97.1(8) . . ?
F3 P1 F6 93.5(10) . . ?
F4 P1 F6 95.1(10) . . ?
F3 P1 F1 91.4(10) . . ?
F4 P1 F1 92.3(10) . . ?
F6 P1 F1 170.6(10) . . ?
F3 P1 F2 88.1(9) . . ?
F4 P1 F2 174.1(12) . . ?
F6 P1 F2 87.3(9) . . ?
F1 P1 F2 84.8(8) . . ?
F3 P1 F5 171.6(11) . . ?
F4 P1 F5 90.8(10) . . ?
F6 P1 F5 88.5(10) . . ?
F1 P1 F5 85.6(8) . . ?
F2 P1 F5 83.8(6) . . ?
C1 N1 C3 175.4(2) . . ?
C2 N2 C9 177.9(2) . . ?
N1 C1 Au1 178.42(18) . . ?
N2 C2 Au2 178.0(2) . . ?
N1 C3 C4 108.29(18) . . ?
N1 C3 C8 108.58(18) . . ?
C4 C3 C8 112.64(18) . . ?
N1 C3 H3A 109.1 . . ?
C4 C3 H3A 109.1 . . ?
C8 C3 H3A 109.1 . . ?
C3 C4 C5 111.89(18) . . ?
C3 C4 H4A 109.2 . . ?
C5 C4 H4A 109.2 . . ?
C3 C4 H4B 109.2 . . ?
C5 C4 H4B 109.2 . . ?
H4A C4 H4B 107.9 . . ?
C6 C5 C4 111.5(2) . . ?
C6 C5 H5A 109.3 . . ?
C4 C5 H5A 109.3 . . ?
C6 C5 H5B 109.3 . . ?
C4 C5 H5B 109.3 . . ?
H5A C5 H5B 108.0 . . ?
C7 C6 C5 111.00(19) . . ?
C7 C6 H6A 109.4 . . ?
C5 C6 H6A 109.4 . . ?
C7 C6 H6B 109.4 . . ?
C5 C6 H6B 109.4 . . ?
H6A C6 H6B 108.0 . . ?
C6 C7 C8 111.50(19) . . ?
C6 C7 H7A 109.3 . . ?
C8 C7 H7A 109.3 . . ?
C6 C7 H7B 109.3 . . ?
C8 C7 H7B 109.3 . . ?
H7A C7 H7B 108.0 . . ?
C3 C8 C7 111.69(19) . . ?
C3 C8 H8A 109.3 . . ?
C7 C8 H8A 109.3 . . ?
C3 C8 H8B 109.3 . . ?
C7 C8 H8B 109.3 . . ?
H8A C8 H8B 107.9 . . ?
N2 C9 C14 108.94(18) . . ?
N2 C9 C10 109.10(18) . . ?
C14 C9 C10 111.96(17) . . ?
N2 C9 H9A 108.9 . . ?
C14 C9 H9A 108.9 . . ?
C10 C9 H9A 108.9 . . ?
C9 C10 C11 109.00(18) . . ?
C9 C10 H10A 109.9 . . ?
C11 C10 H10A 109.9 . . ?
C9 C10 H10B 109.9 . . ?
C11 C10 H10B 109.9 . . ?
H10A C10 H10B 108.3 . . ?
C12 C11 C10 111.50(18) . . ?
C12 C11 H11A 109.3 . . ?
C10 C11 H11A 109.3 . . ?
C12 C11 H11B 109.3 . . ?
C10 C11 H11B 109.3 . . ?
H11A C11 H11B 108.0 . . ?
C13 C12 C11 111.20(19) . . ?
C13 C12 H12A 109.4 . . ?
C11 C12 H12A 109.4 . . ?
C13 C12 H12B 109.4 . . ?
C11 C12 H12B 109.4 . . ?
H12A C12 H12B 108.0 . . ?
C12 C13 C14 111.59(19) . . ?
C12 C13 H13A 109.3 . . ?
C14 C13 H13A 109.3 . . ?
C12 C13 H13B 109.3 . . ?
C14 C13 H13B 109.3 . . ?
H13A C13 H13B 108.0 . . ?
C13 C14 C9 109.06(18) . . ?
C13 C14 H14A 109.9 . . ?
C9 C14 H14A 109.9 . . ?
C13 C14 H14B 109.9 . . ?
C9 C14 H14B 109.9 . . ?
H14A C14 H14B 108.3 . . ?

loop_
_geom_bond_atom_site_label_1
_geom_bond_atom_site_label_2
_geom_bond_distance
_geom_bond_site_symmetry_2
_geom_bond_publ_flag
Au1 C1 1.974(2) 3_566 ?
Au1 C1 1.974(2) . ?
Au1 Au2 3.1965(3) . ?
Au1 Au2 3.1965(3) 1_455 ?
Au2 C2 1.975(2) 3_666 ?
Au2 C2 1.975(2) . ?
As1 F5 1.673(3) . ?
As1 F6 1.683(3) . ?
As1 F2 1.678(3) . ?
As1 F3 1.696(3) . ?
As1 F1 1.700(3) . ?
As1 F4 1.709(3) . ?
P1 F3 1.611(18) . ?
P1 F4 1.590(17) . ?
P1 F6 1.67(2) . ?
P1 F1 1.73(2) . ?
P1 F2 1.802(16) . ?
P1 F5 1.766(18) . ?
N1 C1 1.140(3) . ?
N1 C3 1.454(3) . ?
N2 C2 1.136(3) . ?
N2 C9 1.449(3) . ?
C3 C4 1.528(3) . ?
C3 C8 1.525(3) . ?
C3 H3A 1.0000 . ?
C4 C5 1.529(4) . ?
C4 H4A 0.9900 . ?
C4 H4B 0.9900 . ?
C5 C6 1.527(3) . ?
C5 H5A 0.9900 . ?
C5 H5B 0.9900 . ?
C6 C7 1.515(3) . ?
C6 H6A 0.9900 . ?
C6 H6B 0.9900 . ?
C7 C8 1.531(3) . ?
C7 H7A 0.9900 . ?
C7 H7B 0.9900 . ?
C8 H8A 0.9900 . ?
C8 H8B 0.9900 . ?
C9 C14 1.527(3) . ?
C9 C10 1.530(3) . ?
C9 H9A 1.0000 . ?
C10 C11 1.533(3) . ?
C10 H10A 0.9900 . ?
C10 H10B 0.9900 . ?
C11 C12 1.521(3) . ?
C11 H11A 0.9900 . ?
C11 H11B 0.9900 . ?
C12 C13 1.527(3) . ?
C12 H12A 0.9900 . ?
C12 H12B 0.9900 . ?
C13 C14 1.529(3) . ?
C13 H13A 0.9900 . ?
C13 H13B 0.9900 . ?
C14 H14A 0.9900 . ?
C14 H14B 0.9900 . ?

loop_
_geom_torsion_atom_site_label_1
_geom_torsion_atom_site_label_2
_geom_torsion_atom_site_label_3
_geom_torsion_atom_site_label_4
_geom_torsion
_geom_torsion_site_symmetry_1
_geom_torsion_site_symmetry_2
_geom_torsion_site_symmetry_3
_geom_torsion_site_symmetry_4
_geom_torsion_publ_flag
N1 C3 C4 C5 68.6(2) . . . . ?
C8 C3 C4 C5 -51.5(3) . . . . ?
C3 C4 C5 C6 53.5(3) . . . . ?
C4 C5 C6 C7 -56.3(3) . . . . ?
C5 C6 C7 C8 56.7(3) . . . . ?
N1 C3 C8 C7 -68.2(2) . . . . ?
C4 C3 C8 C7 51.7(3) . . . . ?
C6 C7 C8 C3 -54.4(2) . . . . ?
N2 C9 C10 C11 -179.13(18) . . . . ?
C14 C9 C10 C11 -58.5(2) . . . . ?
C9 C10 C11 C12 56.3(3) . . . . ?
C10 C11 C12 C13 -55.6(3) . . . . ?
C11 C12 C13 C14 55.6(3) . . . . ?
C12 C13 C14 C9 -56.2(3) . . . . ?
N2 C9 C14 C13 179.20(17) . . . . ?
C10 C9 C14 C13 58.4(2) . . . . ?
